data_7128735
loop_
_publ_author_name
'Patrick, Evan A.'
'Yang, Yan'
'Piers, Warren E.'
'Maron, Laurent'
'Gelfand, Benjamin S.'

_publ_section_title
;
 A monoanionic pentadentate ligand platform for scandium-pnictogen
 multiple bonds.
;
_journal_issue 69
_journal_name_full 'Chemical communications (Cambridge, England)'
_journal_page_first 8640
_journal_page_last 8643
_journal_paper_doi 10.1039/d1cc03481b
_journal_volume 57
_journal_year 2021
_chemical_formula_moiety 'C42 H44 B N7 P Sc, C5 H12'
_chemical_formula_sum 'C47 H56 B N7 P Sc'
_chemical_formula_weight 805.72
_space_group_crystal_system triclinic
_space_group_IT_number 2
_space_group_name_Hall '-P 1'
_space_group_name_H-M_alt 'P -1'
_atom_sites_solution_hydrogens geom
_atom_sites_solution_primary dual
_audit_creation_date 2021-04-28
_audit_creation_method
;
Olex2 1.3
(compiled 2020.11.12 svn.r5f609507 for OlexSys, GUI svn.r6272)
;
_audit_update_record
;
2021-06-16 deposited with the CCDC.	2021-08-03 downloaded from the CCDC.
;
_cell_angle_alpha 93.476(6)
_cell_angle_beta 95.859(7)
_cell_angle_gamma 91.758(6)
_cell_formula_units_Z 2
_cell_length_a 8.3970(18)
_cell_length_b 10.808(2)
_cell_length_c 24.445(5)
_cell_measurement_reflns_used 3485
_cell_measurement_temperature 173.0
_cell_measurement_theta_max 66.695
_cell_measurement_theta_min 19.895
_cell_volume 2201.3(8)
_computing_cell_refinement 'SAINT V8.40A (Bruker, 2019)'
_computing_data_reduction 'SAINT V8.40A (Bruker, 2019)'
_computing_molecular_graphics 'Olex2 1.3 (Dolomanov et al., 2009)'
_computing_publication_material 'Olex2 1.3 (Dolomanov et al., 2009)'
_computing_structure_refinement 'SHELXL 2018/3 (Sheldrick, 2015)'
_computing_structure_solution 'SHELXT  (Sheldrick, 2015)'
_diffrn_ambient_temperature 173.0
_diffrn_detector 'Bruker APEX2 area detector'
_diffrn_detector_area_resol_mean 7.9
_diffrn_detector_type 'CCD area detector'
_diffrn_measured_fraction_theta_full 1.000
_diffrn_measured_fraction_theta_max 1.000
_diffrn_measurement_device 'three-circle diffractometer'
_diffrn_measurement_device_type 'Bruker SMART APEX2 area detector'
_diffrn_measurement_method '\w and \f scans'
_diffrn_radiation_monochromator 'mirror optics'
_diffrn_radiation_probe x-ray
_diffrn_radiation_type CuK\a
_diffrn_radiation_wavelength 1.54178
_diffrn_reflns_av_R_equivalents 0.0294
_diffrn_reflns_av_unetI/netI 0.0246
_diffrn_reflns_Laue_measured_fraction_full 1.000
_diffrn_reflns_Laue_measured_fraction_max 1.000
_diffrn_reflns_limit_h_max 9
_diffrn_reflns_limit_h_min -9
_diffrn_reflns_limit_k_max 12
_diffrn_reflns_limit_k_min -12
_diffrn_reflns_limit_l_max 29
_diffrn_reflns_limit_l_min -28
_diffrn_reflns_number 29561
_diffrn_reflns_point_group_measured_fraction_full 1.000
_diffrn_reflns_point_group_measured_fraction_max 1.000
_diffrn_reflns_theta_full 66.595
_diffrn_reflns_theta_max 66.595
_diffrn_reflns_theta_min 1.820
_diffrn_source 'microfocus sealed X-ray tube'
_diffrn_source_current 0.64
_diffrn_source_power 0.0285952
_diffrn_source_type 'Incoatec I\ms'
_diffrn_source_voltage 44.68
_diffrn_standards_number 0
_exptl_absorpt_coefficient_mu 2.080
_exptl_absorpt_correction_T_max 0.7528
_exptl_absorpt_correction_T_min 0.5947
_exptl_absorpt_correction_type multi-scan
_exptl_absorpt_process_details
;
SADABS-2016/2 (Bruker,2016/2) was used for absorption correction.
wR2(int) was 0.0795 before and 0.0226 after correction.
The Ratio of minimum to maximum transmission is 0.7900.
The \l/2 correction factor is Not present.
;
_exptl_crystal_colour red
_exptl_crystal_colour_primary red
_exptl_crystal_density_diffrn 1.216
_exptl_crystal_description plank
_exptl_crystal_F_000 856
_exptl_crystal_size_max 0.424
_exptl_crystal_size_mid 0.182
_exptl_crystal_size_min 0.056
_refine_diff_density_max 0.357
_refine_diff_density_min -0.302
_refine_diff_density_rms 0.040
_refine_ls_extinction_method none
_refine_ls_goodness_of_fit_ref 1.046
_refine_ls_hydrogen_treatment constr
_refine_ls_matrix_type full
_refine_ls_number_parameters 698
_refine_ls_number_reflns 7754
_refine_ls_number_restraints 1123
_refine_ls_restrained_S_all 1.012
_refine_ls_R_factor_all 0.0375
_refine_ls_R_factor_gt 0.0359
_refine_ls_shift/su_max 0.000
_refine_ls_shift/su_mean 0.000
_refine_ls_structure_factor_coef Fsqd
_refine_ls_weighting_details 'w=1/[\s^2^(Fo^2^)+(0.0497P)^2^+0.9020P] where P=(Fo^2^+2Fc^2^)/3'
_refine_ls_weighting_scheme calc
_refine_ls_wR_factor_gt 0.0949
_refine_ls_wR_factor_ref 0.0962
_reflns_Friedel_coverage 0.000
_reflns_number_gt 7397
_reflns_number_total 7754
_reflns_threshold_expression 'I > 2\s(I)'
_cod_data_source_file d1cc03481b2.cif
_cod_data_source_block ep538
_cod_depositor_comments 'Adding full bibliography for 7128734--7128737.cif.'
_cod_original_cell_volume 2201.4(8)
_cod_database_code 7128735
_shelx_shelxl_version_number 2018/3
_shelx_space_group_comment
;
The symmetry employed for this shelxl refinement is uniquely defined
by the following loop, which should always be used as a source of
symmetry information in preference to the above space-group names.
They are only intended as comments.
;
_shelx_estimated_absorpt_t_max 0.892
_shelx_estimated_absorpt_t_min 0.473
_olex2_refinement_description
;
1. Fixed Uiso
 At 1.2 times of:
  All C(H) groups, All C(H,H) groups, All C(H,H,H,H,H,H) groups
 At 1.5 times of:
  All C(H,H,H) groups
2. Restrained distances
 H12-H15A = H12-H15B
 -2.3 with sigma of 0.02
 C1S_1-C2S_1 \\sim C2S_1-C3S_1 \\sim C3S_1-C4S_1 \\sim C4S_1-C5S_1
 C1S_2-C2S_2 \\sim C2S_2-C3S_2 \\sim C3S_2-C4S_2 \\sim C4S_2-C5S_2
 with sigma of 0.02
 C1S_1-C3S_1 \\sim C2S_1-C4S_1 \\sim C3S_1-C5S_1
 C1S_2-C3S_2 \\sim C2S_2-C4S_2 \\sim C3S_2-C5S_2
 with sigma of 0.04
 Sc1-N6B \\sim Sc1-N6A
 with sigma of 0.02
 C32-C37A \\sim C32-C37B \\sim C32-C39A \\sim C32-C39B
 with sigma of 0.04
 C37A-C39A \\sim C37B-C39B
 with sigma of 0.04
 C38-C37A \\sim C39A-C38 \\sim C38-C37B \\sim C39B-C38
 with sigma of 0.02
3. Uiso/Uaniso restraints and constraints
C3S_2 \\sim C1S_2 \\sim C2S_2 \\sim C4S_2 \\sim C5S_2 \\sim C3S_1 \\sim C1S_1
\\sim C2S_1 \\sim C4S_1 \\sim C5S_1: within 3A with sigma of 0.01 and sigma for
terminal atoms of 0.02 within 3A
C37A \\sim C39A \\sim C39B \\sim C37B: within 1A with sigma of 0.003 and sigma
for terminal atoms of 0.003 within 1A
N6A \\sim C19A \\sim C20A \\sim C21A \\sim C22A \\sim C23A \\sim C24A \\sim
C25A \\sim N6B \\sim C19B \\sim C20B \\sim C21B \\sim C22B \\sim C23B \\sim
C24B \\sim C25B \\sim C15B \\sim C16B \\sim C17B \\sim C18B \\sim C15A \\sim
C16A \\sim C17A \\sim C18A: within 3A with sigma of 0.01 and sigma for terminal
atoms of 0.02 within 3A
4. Same fragment restrains
{N6A, C15A, C16A, C17A, C18A, C19A, C20A, C21A, C22A, C23A, C24A, C25A} sigma
for 1-2: 0.04, 1-3: 0.06
as in
{N6B, C15B, C16B, C17B, C18B, C19B, C20B, C21B, C22B, C23B, C24B, C25B}
5. Others
 Sof(C1S)=Sof(H1SA)=Sof(H1SB)=Sof(H1SC)=Sof(C2S)=Sof(H2SA)=Sof(H2SB)=Sof(C3S)=
 Sof(H3SA)=Sof(H3SB)=Sof(C4S)=Sof(H4SA)=Sof(H4SB)=Sof(C5S)=Sof(H5SA)=Sof(H5SB)=
 Sof(H5SC)=1-FVAR(1)
 Sof(C1S)=Sof(H1SA)=Sof(H1SB)=Sof(H1SC)=Sof(C2S)=Sof(H2SA)=Sof(H2SB)=Sof(C3S)=
 Sof(H3SA)=Sof(H3SB)=Sof(C4S)=Sof(H4SA)=Sof(H4SB)=Sof(C5S)=Sof(H5SA)=Sof(H5SB)=
 Sof(H5SC)=FVAR(1)
 Sof(N6B)=Sof(C19B)=Sof(C20B)=Sof(H20D)=Sof(H20E)=Sof(H20F)=Sof(C21B)=
 Sof(C22B)=Sof(H22B)=Sof(C23B)=Sof(H23B)=Sof(C24B)=Sof(H24B)=Sof(C25B)=
 Sof(H25B)=1-FVAR(2)
 Sof(N6A)=Sof(C19A)=Sof(C20A)=Sof(H20A)=Sof(H20B)=Sof(H20C)=Sof(C21A)=
 Sof(C22A)=Sof(H22A)=Sof(C23A)=Sof(H23A)=Sof(C24A)=Sof(H24A)=Sof(C25A)=
 Sof(H25A)=FVAR(2)
 Sof(H13D)=Sof(H13E)=Sof(H13F)=1-FVAR(3)
 Sof(H13A)=Sof(H13B)=Sof(H13C)=FVAR(3)
 Sof(H38A)=Sof(C39B)=Sof(H39D)=Sof(H39E)=Sof(H39F)=Sof(C37B)=Sof(H37D)=
 Sof(H37E)=Sof(H37F)=1-FVAR(4)
 Sof(C37A)=Sof(H37A)=Sof(H37B)=Sof(H37C)=Sof(H38)=Sof(C39A)=Sof(H39A)=
 Sof(H39B)=Sof(H39C)=FVAR(4)
 Sof(C15B)=Sof(H15B)=Sof(C16B)=Sof(H16B)=Sof(C17B)=Sof(H17B)=Sof(C18B)=1-FVAR(5)
 Sof(C15A)=Sof(H15A)=Sof(C16A)=Sof(H16A)=Sof(C17A)=Sof(H17A)=Sof(C18A)=FVAR(5)
6.a Ternary CH refined with riding coordinates:
 C38(H38), C38(H38A), C41(H41)
6.b Secondary CH2 refined with riding coordinates:
 C2S(H2SA,H2SB), C3S(H3SA,H3SB), C4S(H4SA,H4SB), C2S(H2SA,H2SB), C3S(H3SA,
 H3SB), C4S(H4SA,H4SB)
6.c Me refined with riding coordinates:
 C1S(H1SA,H1SB,H1SC), C5S(H5SA,H5SB,H5SC), C1S(H1SA,H1SB,H1SC), C5S(H5SA,H5SB,
 H5SC)
6.d Aromatic/amide H refined with riding coordinates:
 C15A(H15A), C16A(H16A), C17A(H17A), C22A(H22A), C23A(H23A), C24A(H24A),
 C25A(H25A), C15B(H15B), C16B(H16B), C17B(H17B), C22B(H22B), C23B(H23B),
 C24B(H24B), C25B(H25B), C1(H1), C2(H2), C3(H3), C4(H4), C5(H5), C6(H6), C8(H8),
  C9(H9), C11(H11), C12(H12), C27(H27), C28(H28), C29(H29), C30(H30), C33(H33),
 C34(H34), C35(H35)
6.e Disordered Me refined with riding coordinates:
 C13(H13A,H13B,H13C,H13D,H13E,H13F)
6.f Idealised Me refined as rotating group:
 C20A(H20A,H20B,H20C), C20B(H20D,H20E,H20F), C37A(H37A,H37B,H37C), C39A(H39A,
 H39B,H39C), C40(H40A,H40B,H40C), C42(H42A,H42B,H42C), C39B(H39D,H39E,H39F),
 C37B(H37D,H37E,H37F)
;
_olex2_submission_special_instructions 'No special instructions were received'

loop_
_space_group_symop_operation_xyz
'x, y, z'
'-x, -y, -z'

loop_
_atom_site_label
_atom_site_type_symbol
_atom_site_fract_x
_atom_site_fract_y
_atom_site_fract_z
_atom_site_U_iso_or_equiv
_atom_site_adp_type
_atom_site_occupancy
_atom_site_site_symmetry_order
_atom_site_calc_flag
_atom_site_refinement_flags_posn
_atom_site_refinement_flags_adp
_atom_site_refinement_flags_occupancy
_atom_site_disorder_assembly
_atom_site_disorder_group
Sc1 Sc 0.45430(3) 0.48560(2) 0.18719(2) 0.02548(9) Uani 1 1 d D . . . .
P1 P 0.33705(4) 0.70309(3) 0.14917(2) 0.02612(10) Uani 1 1 d . . . . .
N1 N 0.25675(16) 0.44697(12) 0.23742(5) 0.0290(3) Uani 1 1 d . . . . .
N2 N 0.28756(15) 0.39169(11) 0.28596(5) 0.0264(3) Uani 1 1 d . . . . .
N3 N 0.58136(16) 0.55316(12) 0.27020(5) 0.0294(3) Uani 1 1 d . . . . .
N4 N 0.56976(15) 0.48575(12) 0.31544(5) 0.0278(3) Uani 1 1 d . . . . .
N5 N 0.54241(15) 0.31071(12) 0.21285(5) 0.0276(3) Uani 1 1 d . . . . .
N6A N 0.3652(12) 0.3776(14) 0.1132(4) 0.0307(13) Uani 0.512(14) 1 d D U P A 1
C15A C 0.6518(8) 0.1836(7) 0.2826(4) 0.0330(10) Uani 0.78(3) 1 d D U P A 1
H15A H 0.659034 0.161083 0.319709 0.040 Uiso 0.78(3) 1 calc DR U P A 1
C16A C 0.7449(8) 0.1246(6) 0.2452(4) 0.0375(11) Uani 0.78(3) 1 d D U P A 1
H16A H 0.810909 0.058806 0.256317 0.045 Uiso 0.78(3) 1 calc R U P A 1
C17A C 0.7404(8) 0.1622(6) 0.1925(4) 0.0344(11) Uani 0.78(3) 1 d D U P A 1
H17A H 0.807422 0.126052 0.167386 0.041 Uiso 0.78(3) 1 calc R U P A 1
C18A C 0.6335(9) 0.2564(7) 0.1761(3) 0.0279(9) Uani 0.78(3) 1 d D U P A 1
C19A C 0.6341(11) 0.2938(11) 0.1224(4) 0.0308(13) Uani 0.512(14) 1 d D U P A 1
C20A C 0.7810(12) 0.2668(12) 0.0926(4) 0.0443(17) Uani 0.512(14) 1 d D U P A 1
H20A H 0.764658 0.186518 0.071567 0.066 Uiso 0.512(14) 1 calc R U P A 1
H20B H 0.875329 0.264475 0.119593 0.066 Uiso 0.512(14) 1 calc R U P A 1
H20C H 0.797543 0.332098 0.067396 0.066 Uiso 0.512(14) 1 calc R U P A 1
C21A C 0.4982(11) 0.3334(10) 0.0900(4) 0.0288(12) Uani 0.512(14) 1 d D U P A 1
C22A C 0.4888(11) 0.3280(7) 0.0311(3) 0.0384(12) Uani 0.512(14) 1 d D U P A 1
H22A H 0.582148 0.311048 0.013406 0.046 Uiso 0.512(14) 1 calc R U P A 1
C23A C 0.3487(12) 0.3468(6) -0.0002(3) 0.0402(12) Uani 0.512(14) 1 d D U P A 1
H23A H 0.345246 0.339462 -0.039246 0.048 Uiso 0.512(14) 1 calc R U P A 1
C24A C 0.2101(11) 0.3766(7) 0.0241(3) 0.0385(13) Uani 0.512(14) 1 d D U P A 1
H24A H 0.110251 0.385005 0.002808 0.046 Uiso 0.512(14) 1 calc R U P A 1
C25A C 0.2267(11) 0.3932(11) 0.0805(4) 0.0363(14) Uani 0.512(14) 1 d D U P A 1
H25A H 0.135406 0.417078 0.098034 0.044 Uiso 0.512(14) 1 calc R U P A 1
N6B N 0.3402(13) 0.3815(15) 0.1160(5) 0.0318(13) Uani 0.488(14) 1 d D U P A 2
C15B C 0.658(3) 0.170(3) 0.2743(11) 0.033(2) Uani 0.22(3) 1 d D U P A 2
H15B H 0.665112 0.129036 0.307764 0.039 Uiso 0.22(3) 1 calc DR U P A 2
C16B C 0.747(3) 0.133(2) 0.2320(11) 0.033(2) Uani 0.22(3) 1 d D U P A 2
H16B H 0.828649 0.075666 0.239237 0.039 Uiso 0.22(3) 1 calc R U P A 2
C17B C 0.726(3) 0.175(2) 0.1818(10) 0.0332(19) Uani 0.22(3) 1 d D U P A 2
H17B H 0.785112 0.138495 0.154350 0.040 Uiso 0.22(3) 1 calc R U P A 2
C18B C 0.625(3) 0.267(3) 0.1669(10) 0.0301(17) Uani 0.22(3) 1 d D U P A 2
C19B C 0.6061(12) 0.3047(11) 0.1149(4) 0.0307(14) Uani 0.488(14) 1 d D U P A 2
C20B C 0.7446(13) 0.2751(14) 0.0808(5) 0.0478(19) Uani 0.488(14) 1 d D U P A 2
H20D H 0.728799 0.190522 0.063820 0.072 Uiso 0.488(14) 1 calc R U P A 2
H20E H 0.845803 0.281804 0.104779 0.072 Uiso 0.488(14) 1 calc R U P A 2
H20F H 0.747899 0.333922 0.051945 0.072 Uiso 0.488(14) 1 calc R U P A 2
C21B C 0.4617(11) 0.3415(11) 0.0869(4) 0.0318(13) Uani 0.488(14) 1 d D U P A 2
C22B C 0.4360(12) 0.3375(8) 0.0272(3) 0.0404(13) Uani 0.488(14) 1 d D U P A 2
H22B H 0.521939 0.321640 0.005600 0.048 Uiso 0.488(14) 1 calc R U P A 2
C23B C 0.2886(13) 0.3567(7) 0.0028(3) 0.0407(13) Uani 0.488(14) 1 d D U P A 2
H23B H 0.271021 0.351833 -0.036274 0.049 Uiso 0.488(14) 1 calc R U P A 2
C24B C 0.1603(11) 0.3835(8) 0.0333(3) 0.0401(13) Uani 0.488(14) 1 d D U P A 2
H24B H 0.054979 0.391116 0.015912 0.048 Uiso 0.488(14) 1 calc R U P A 2
C25B C 0.1932(11) 0.3982(11) 0.0892(4) 0.0348(13) Uani 0.488(14) 1 d D U P A 2
H25B H 0.108995 0.421175 0.110503 0.042 Uiso 0.488(14) 1 calc R U P A 2
N7 N 0.62074(15) 0.60754(11) 0.14865(5) 0.0254(3) Uani 1 1 d . . . . .
C1 C 0.0978(2) 0.45543(16) 0.22895(8) 0.0378(4) Uani 1 1 d . . . . .
H1 H 0.043263 0.491187 0.198122 0.045 Uiso 1 1 calc R U . . .
C2 C 0.0231(2) 0.40571(17) 0.27060(8) 0.0396(4) Uani 1 1 d . . . . .
H2 H -0.088424 0.399622 0.274110 0.048 Uiso 1 1 calc R U . . .
C3 C 0.1472(2) 0.36675(15) 0.30608(7) 0.0335(4) Uani 1 1 d . . . . .
H3 H 0.135640 0.328350 0.339465 0.040 Uiso 1 1 calc R U . . .
C4 C 0.6979(2) 0.64018(16) 0.28462(7) 0.0357(4) Uani 1 1 d . . . . .
H4 H 0.730773 0.700991 0.261202 0.043 Uiso 1 1 calc R U . . .
C5 C 0.7637(2) 0.62922(18) 0.33828(7) 0.0400(4) Uani 1 1 d . . . . .
H5 H 0.847387 0.679180 0.358461 0.048 Uiso 1 1 calc R U . . .
C6 C 0.6811(2) 0.53010(16) 0.35585(7) 0.0349(4) Uani 1 1 d . . . . .
H6 H 0.699822 0.497827 0.391134 0.042 Uiso 1 1 calc R U . . .
C7 C 0.4448(2) 0.30897(15) 0.36994(7) 0.0316(3) Uani 1 1 d . . . . .
C8 C 0.4248(2) 0.38941(16) 0.41569(7) 0.0379(4) Uani 1 1 d . . . . .
H8 H 0.431299 0.476332 0.411931 0.046 Uiso 1 1 calc R U . . .
C9 C 0.3957(2) 0.34669(18) 0.46634(7) 0.0428(4) Uani 1 1 d . . . . .
H9 H 0.384267 0.404812 0.496297 0.051 Uiso 1 1 calc R U . . .
C10 C 0.3830(2) 0.22056(19) 0.47402(7) 0.0433(4) Uani 1 1 d . . . . .
C11 C 0.3968(2) 0.13965(17) 0.42883(8) 0.0424(4) Uani 1 1 d . . . . .
H11 H 0.386006 0.052864 0.432475 0.051 Uiso 1 1 calc R U . . .
C12 C 0.4260(2) 0.18261(16) 0.37821(7) 0.0361(4) Uani 1 1 d . . . . .
H12 H 0.433595 0.123993 0.348107 0.043 Uiso 1 1 calc DR U . . .
C13 C 0.3518(3) 0.1735(2) 0.52898(9) 0.0635(6) Uani 1 1 d . . . . .
H13A H 0.345852 0.243945 0.555780 0.076 Uiso 0.48(3) 1 calc R U P . .
H13B H 0.250232 0.125018 0.524934 0.076 Uiso 0.48(3) 1 calc R U P . .
H13C H 0.439073 0.120851 0.541917 0.076 Uiso 0.48(3) 1 calc R U P . .
H13D H 0.344253 0.082598 0.525974 0.076 Uiso 0.52(3) 1 calc R U P . .
H13E H 0.439873 0.201525 0.556821 0.076 Uiso 0.52(3) 1 calc R U P . .
H13F H 0.251032 0.205692 0.539837 0.076 Uiso 0.52(3) 1 calc R U P . .
C14 C 0.55055(18) 0.27362(14) 0.26570(7) 0.0281(3) Uani 1 1 d . . . . .
C26 C 0.55005(18) 0.72072(14) 0.15103(6) 0.0247(3) Uani 1 1 d . . . . .
C27 C 0.6477(2) 0.83043(15) 0.15434(7) 0.0336(4) Uani 1 1 d . . . . .
H27 H 0.601408 0.909192 0.158075 0.040 Uiso 1 1 calc R U . . .
C28 C 0.8096(2) 0.82251(16) 0.15212(8) 0.0384(4) Uani 1 1 d . . . . .
H28 H 0.875541 0.896033 0.154542 0.046 Uiso 1 1 calc R U . . .
C29 C 0.8781(2) 0.70681(17) 0.14630(8) 0.0367(4) Uani 1 1 d . . . . .
H29 H 0.989380 0.700369 0.143170 0.044 Uiso 1 1 calc R U . . .
C30 C 0.77964(19) 0.60286(15) 0.14526(7) 0.0308(3) Uani 1 1 d . . . . .
H30 H 0.825635 0.523880 0.142004 0.037 Uiso 1 1 calc R U . . .
C31 C 0.27845(17) 0.85798(14) 0.17507(7) 0.0274(3) Uani 1 1 d . . . . .
C32 C 0.24737(19) 0.94891(15) 0.13631(7) 0.0322(3) Uani 1 1 d D . . . .
C33 C 0.1991(2) 1.06511(16) 0.15473(8) 0.0401(4) Uani 1 1 d . . . . .
H33 H 0.180267 1.127047 0.129106 0.048 Uiso 1 1 calc R U . . .
C34 C 0.1781(2) 1.09199(16) 0.20917(8) 0.0420(4) Uani 1 1 d . . . . .
H34 H 0.145313 1.171788 0.220894 0.050 Uiso 1 1 calc R U . . .
C35 C 0.2049(2) 1.00250(17) 0.24680(8) 0.0388(4) Uani 1 1 d . . . . .
H35 H 0.188035 1.021114 0.284204 0.047 Uiso 1 1 calc R U . . .
C36 C 0.25613(19) 0.88537(15) 0.23091(7) 0.0312(3) Uani 1 1 d . . . . .
C37A C 0.0974(3) 0.8772(3) 0.04648(9) 0.0527(6) Uani 0.931(4) 1 d D U P B 1
H37A H 0.064531 0.799740 0.061736 0.079 Uiso 0.931(4) 1 calc R U P B 1
H37B H 0.105001 0.862437 0.006893 0.079 Uiso 0.931(4) 1 calc R U P B 1
H37C H 0.018066 0.939944 0.052375 0.079 Uiso 0.931(4) 1 calc R U P B 1
C38 C 0.2592(2) 0.92263(16) 0.07499(8) 0.0379(4) Uani 1 1 d D . . . .
H38 H 0.334774 0.853695 0.071052 0.045 Uiso 0.931(4) 1 calc R U P B 1
H38A H 0.265803 0.830599 0.069297 0.045 Uiso 0.069(4) 1 calc R U P B 2
C39A C 0.3258(3) 1.0336(2) 0.04718(10) 0.0545(7) Uani 0.931(4) 1 d D U P B 1
H39A H 0.247395 1.099000 0.045913 0.082 Uiso 0.931(4) 1 calc R U P B 1
H39B H 0.346752 1.007339 0.009593 0.082 Uiso 0.931(4) 1 calc R U P B 1
H39C H 0.425677 1.065464 0.068250 0.082 Uiso 0.931(4) 1 calc R U P B 1
C40 C 0.4038(3) 0.8392(2) 0.32234(9) 0.0610(6) Uani 1 1 d . . . . .
H40A H 0.357788 0.906833 0.343382 0.091 Uiso 1 1 calc R U . . .
H40B H 0.501567 0.869780 0.308125 0.091 Uiso 1 1 calc R U . . .
H40C H 0.429556 0.771660 0.346378 0.091 Uiso 1 1 calc R U . . .
C41 C 0.2834(2) 0.79156(17) 0.27454(7) 0.0395(4) Uani 1 1 d . . . . .
H41 H 0.328908 0.716799 0.256655 0.047 Uiso 1 1 calc R U . . .
C42 C 0.1252(3) 0.7500(2) 0.29476(10) 0.0611(6) Uani 1 1 d . . . . .
H42A H 0.144086 0.682588 0.319426 0.092 Uiso 1 1 calc R U . . .
H42B H 0.049444 0.720697 0.263122 0.092 Uiso 1 1 calc R U . . .
H42C H 0.080622 0.820030 0.314682 0.092 Uiso 1 1 calc R U . . .
B1 B 0.4625(2) 0.36034(16) 0.31004(7) 0.0273(4) Uani 1 1 d . . . . .
C39B C 0.404(3) 0.976(3) 0.0533(12) 0.0560(19) Uani 0.069(4) 1 d D U P B 2
H39D H 0.428584 1.059837 0.070684 0.084 Uiso 0.069(4) 1 calc R U P B 2
H39E H 0.383056 0.981290 0.013296 0.084 Uiso 0.069(4) 1 calc R U P B 2
H39F H 0.494819 0.923656 0.061585 0.084 Uiso 0.069(4) 1 calc R U P B 2
C37B C 0.102(2) 0.956(4) 0.0419(10) 0.0536(19) Uani 0.069(4) 1 d D U P B 2
H37D H 0.011191 0.914626 0.056318 0.080 Uiso 0.069(4) 1 calc R U P B 2
H37E H 0.104451 0.929047 0.003010 0.080 Uiso 0.069(4) 1 calc R U P B 2
H37F H 0.090381 1.046173 0.045309 0.080 Uiso 0.069(4) 1 calc R U P B 2
C1S_1 C 0.8359(6) 0.3285(5) 0.55090(18) 0.1009(14) Uani 0.805(4) 1 d D U P C 1
H1SA_1 H 0.852414 0.413214 0.567686 0.151 Uiso 0.805(4) 1 calc R U P C 1
H1SB_1 H 0.721233 0.305882 0.546415 0.151 Uiso 0.805(4) 1 calc R U P C 1
H1SC_1 H 0.892923 0.270975 0.574726 0.151 Uiso 0.805(4) 1 calc R U P C 1
C2S_1 C 0.8979(6) 0.3218(5) 0.4967(2) 0.0891(12) Uani 0.805(4) 1 d D U P C 1
H2SA_1 H 1.013252 0.346360 0.501306 0.107 Uiso 0.805(4) 1 calc R U P C 1
H2SB_1 H 0.841514 0.381277 0.472987 0.107 Uiso 0.805(4) 1 calc R U P C 1
C3S_1 C 0.8761(4) 0.1936(4) 0.46863(13) 0.0694(9) Uani 0.805(4) 1 d D U P C 1
H3SA_1 H 0.931431 0.134554 0.492803 0.083 Uiso 0.805(4) 1 calc R U P C 1
H3SB_1 H 0.760485 0.169671 0.464248 0.083 Uiso 0.805(4) 1 calc R U P C 1
C4S_1 C 0.9378(4) 0.1811(4) 0.41336(14) 0.0769(10) Uani 0.805(4) 1 d D U P C 1
H4SA_1 H 1.051383 0.210664 0.417096 0.092 Uiso 0.805(4) 1 calc R U P C 1
H4SB_1 H 0.876596 0.234956 0.388152 0.092 Uiso 0.805(4) 1 calc R U P C 1
C5S_1 C 0.9256(10) 0.0497(7) 0.3882(2) 0.0924(19) Uani 0.805(4) 1 d D U P C 1
H5SA_1 H 0.967618 0.047405 0.352186 0.139 Uiso 0.805(4) 1 calc R U P C 1
H5SB_1 H 0.988002 -0.003882 0.412463 0.139 Uiso 0.805(4) 1 calc R U P C 1
H5SC_1 H 0.813102 0.020426 0.383501 0.139 Uiso 0.805(4) 1 calc R U P C 1
C1S_2 C 0.930(3) 0.350(2) 0.5377(7) 0.102(4) Uani 0.195(4) 1 d D U P C 2
H1SA_2 H 0.874762 0.409007 0.560570 0.152 Uiso 0.195(4) 1 calc R U P C 2
H1SB_2 H 0.929208 0.268877 0.553285 0.152 Uiso 0.195(4) 1 calc R U P C 2
H1SC_2 H 1.041264 0.380134 0.536780 0.152 Uiso 0.195(4) 1 calc R U P C 2
C2S_2 C 0.848(3) 0.3396(19) 0.4814(7) 0.086(2) Uani 0.195(4) 1 d D U P C 2
H2SA_2 H 0.735689 0.313372 0.484118 0.103 Uiso 0.195(4) 1 calc R U P C 2
H2SB_2 H 0.847041 0.423930 0.467717 0.103 Uiso 0.195(4) 1 calc R U P C 2
C3S_2 C 0.908(2) 0.2575(13) 0.4392(6) 0.082(2) Uani 0.195(4) 1 d D U P C 2
H3SA_2 H 1.021068 0.283492 0.436957 0.099 Uiso 0.195(4) 1 calc R U P C 2
H3SB_2 H 0.848115 0.274917 0.403601 0.099 Uiso 0.195(4) 1 calc R U P C 2
C4S_2 C 0.903(2) 0.1216(13) 0.4423(7) 0.082(2) Uani 0.195(4) 1 d D U P C 2
H4SA_2 H 0.790812 0.095533 0.445530 0.099 Uiso 0.195(4) 1 calc R U P C 2
H4SB_2 H 0.966100 0.103684 0.477272 0.099 Uiso 0.195(4) 1 calc R U P C 2
C5S_2 C 0.960(4) 0.040(3) 0.3981(10) 0.081(5) Uani 0.195(4) 1 d D U P C 2
H5SA_2 H 0.948406 -0.047043 0.407131 0.121 Uiso 0.195(4) 1 calc R U P C 2
H5SB_2 H 0.897061 0.051809 0.363059 0.121 Uiso 0.195(4) 1 calc R U P C 2
H5SC_2 H 1.073531 0.060015 0.395015 0.121 Uiso 0.195(4) 1 calc R U P C 2

loop_
_atom_site_aniso_label
_atom_site_aniso_U_11
_atom_site_aniso_U_22
_atom_site_aniso_U_33
_atom_site_aniso_U_23
_atom_site_aniso_U_13
_atom_site_aniso_U_12
Sc1 0.02767(16) 0.02187(15) 0.02600(16) 0.00214(11) -0.00044(11) -0.00416(11)
P1 0.02199(19) 0.02084(19) 0.0354(2) -0.00052(15) 0.00390(15) -0.00023(14)
N1 0.0283(7) 0.0272(6) 0.0314(7) 0.0057(5) 0.0006(5) 0.0017(5)
N2 0.0286(7) 0.0227(6) 0.0281(7) 0.0011(5) 0.0044(5) -0.0002(5)
N3 0.0323(7) 0.0272(7) 0.0280(7) 0.0024(5) 0.0012(5) -0.0046(5)
N4 0.0286(7) 0.0279(7) 0.0264(7) 0.0010(5) 0.0008(5) -0.0009(5)
N5 0.0273(7) 0.0245(6) 0.0303(7) -0.0031(5) 0.0027(5) 0.0003(5)
N6A 0.035(3) 0.0271(18) 0.0284(18) 0.0013(15) -0.0014(19) -0.003(2)
C15A 0.0328(13) 0.030(2) 0.035(2) -0.0021(15) 0.0016(13) 0.0072(13)
C16A 0.0369(14) 0.0335(15) 0.042(3) 0.0030(17) 0.0010(18) 0.0110(12)
C17A 0.0335(17) 0.0298(18) 0.040(3) -0.0043(16) 0.0057(17) 0.0086(12)
C18A 0.0292(14) 0.0238(16) 0.030(2) -0.0038(14) 0.0039(15) -0.0029(12)
C19A 0.032(3) 0.028(2) 0.032(3) -0.0005(18) 0.0004(18) 0.0016(19)
C20A 0.044(4) 0.055(3) 0.036(3) 0.000(3) 0.014(3) 0.003(3)
C21A 0.034(3) 0.0243(19) 0.0275(19) -0.0029(16) 0.005(2) -0.004(2)
C22A 0.041(3) 0.0431(19) 0.0313(18) 0.0046(15) 0.001(2) 0.003(2)
C23A 0.043(3) 0.047(2) 0.0301(19) 0.0032(15) 0.002(2) 0.004(2)
C24A 0.036(3) 0.044(2) 0.034(2) -0.0001(18) -0.002(2) 0.004(2)
C25A 0.040(3) 0.0349(19) 0.034(2) -0.0016(18) 0.004(2) -0.001(2)
N6B 0.034(3) 0.0298(19) 0.0299(19) -0.0010(16) -0.0002(19) -0.004(2)
C15B 0.034(4) 0.027(4) 0.035(4) 0.001(3) -0.003(3) 0.006(3)
C16B 0.034(3) 0.030(4) 0.034(4) -0.003(4) 0.005(4) 0.012(3)
C17B 0.036(3) 0.032(3) 0.031(4) 0.000(3) 0.001(3) 0.003(3)
C18B 0.031(3) 0.026(3) 0.033(3) -0.003(3) 0.003(3) 0.004(3)
C19B 0.035(3) 0.031(2) 0.026(2) -0.0027(19) 0.008(2) 0.000(2)
C20B 0.042(4) 0.061(3) 0.041(4) 0.002(3) 0.008(3) 0.001(3)
C21B 0.036(3) 0.028(2) 0.0299(19) 0.0018(16) -0.001(2) -0.005(2)
C22B 0.038(3) 0.048(2) 0.034(2) 0.0033(17) 0.000(2) 0.001(2)
C23B 0.040(3) 0.051(2) 0.031(2) 0.0056(17) 0.000(2) 0.003(3)
C24B 0.039(3) 0.045(2) 0.034(2) -0.0009(18) -0.002(2) -0.001(2)
C25B 0.034(3) 0.036(2) 0.033(3) 0.001(2) -0.004(2) -0.003(2)
N7 0.0232(6) 0.0250(6) 0.0278(7) 0.0027(5) 0.0015(5) 0.0017(5)
C1 0.0297(9) 0.0366(9) 0.0466(10) 0.0057(7) -0.0018(7) 0.0052(7)
C2 0.0249(8) 0.0380(9) 0.0563(11) -0.0020(8) 0.0087(7) 0.0006(7)
C3 0.0333(9) 0.0306(8) 0.0376(9) 0.0001(7) 0.0118(7) -0.0021(7)
C4 0.0355(9) 0.0362(9) 0.0340(9) -0.0008(7) 0.0026(7) -0.0114(7)
C5 0.0343(9) 0.0481(10) 0.0347(9) -0.0072(8) -0.0006(7) -0.0126(8)
C6 0.0329(9) 0.0423(9) 0.0278(8) -0.0010(7) -0.0022(6) -0.0019(7)
C7 0.0344(9) 0.0310(8) 0.0287(8) 0.0033(6) -0.0003(6) 0.0004(6)
C8 0.0468(10) 0.0329(9) 0.0340(9) 0.0005(7) 0.0058(7) -0.0030(7)
C9 0.0515(11) 0.0465(10) 0.0296(9) -0.0023(7) 0.0048(8) -0.0051(8)
C10 0.0444(10) 0.0531(11) 0.0325(9) 0.0115(8) 0.0004(7) -0.0022(8)
C11 0.0499(11) 0.0354(9) 0.0426(10) 0.0128(8) 0.0025(8) 0.0002(8)
C12 0.0436(10) 0.0315(9) 0.0326(9) 0.0030(7) 0.0011(7) -0.0008(7)
C13 0.0802(17) 0.0729(15) 0.0394(11) 0.0198(11) 0.0085(10) -0.0015(13)
C14 0.0256(8) 0.0253(7) 0.0324(8) 0.0000(6) -0.0005(6) -0.0012(6)
C26 0.0247(7) 0.0241(7) 0.0255(7) 0.0017(6) 0.0043(6) -0.0001(6)
C27 0.0299(8) 0.0251(8) 0.0460(10) 0.0017(7) 0.0064(7) -0.0021(6)
C28 0.0308(9) 0.0322(9) 0.0522(11) 0.0050(7) 0.0063(7) -0.0075(7)
C29 0.0216(8) 0.0426(10) 0.0470(10) 0.0084(8) 0.0049(7) 0.0000(7)
C30 0.0259(8) 0.0333(8) 0.0333(8) 0.0044(6) 0.0015(6) 0.0051(6)
C31 0.0188(7) 0.0221(7) 0.0409(9) -0.0034(6) 0.0046(6) -0.0014(5)
C32 0.0269(8) 0.0248(8) 0.0455(10) 0.0011(7) 0.0070(7) 0.0006(6)
C33 0.0400(10) 0.0265(8) 0.0540(11) 0.0021(7) 0.0054(8) 0.0036(7)
C34 0.0393(10) 0.0279(9) 0.0570(12) -0.0107(8) 0.0029(8) 0.0058(7)
C35 0.0342(9) 0.0376(9) 0.0427(10) -0.0112(8) 0.0026(7) 0.0019(7)
C36 0.0240(8) 0.0295(8) 0.0391(9) -0.0050(7) 0.0030(6) -0.0019(6)
C37A 0.0573(14) 0.0625(17) 0.0383(11) 0.0004(10) 0.0093(9) -0.0100(11)
C38 0.0445(10) 0.0275(8) 0.0441(10) 0.0065(7) 0.0127(8) 0.0052(7)
C39A 0.0650(16) 0.0431(13) 0.0595(14) 0.0105(10) 0.0245(12) -0.0037(11)
C40 0.0760(16) 0.0526(13) 0.0495(12) 0.0002(10) -0.0146(11) 0.0016(11)
C41 0.0490(11) 0.0342(9) 0.0348(9) -0.0038(7) 0.0059(8) 0.0023(8)
C42 0.0718(15) 0.0512(12) 0.0630(14) 0.0051(10) 0.0226(12) -0.0079(11)
B1 0.0282(9) 0.0239(8) 0.0291(9) 0.0012(7) 0.0010(7) 0.0001(7)
C39B 0.066(4) 0.045(3) 0.061(3) 0.010(3) 0.023(3) -0.001(3)
C37B 0.058(3) 0.063(4) 0.039(3) -0.001(3) 0.010(3) -0.010(3)
C1S_1 0.083(3) 0.133(4) 0.085(3) -0.002(3) -0.002(2) 0.022(3)
C2S_1 0.080(3) 0.101(3) 0.081(3) 0.006(2) -0.017(2) 0.018(2)
C3S_1 0.0566(17) 0.092(2) 0.0609(19) 0.0151(17) 0.0030(14) 0.0065(16)
C4S_1 0.0626(18) 0.109(3) 0.0615(19) 0.0244(18) 0.0048(15) 0.0076(18)
C5S_1 0.101(4) 0.116(3) 0.063(3) 0.015(2) 0.004(3) 0.050(3)
C1S_2 0.094(8) 0.132(8) 0.077(7) 0.016(7) -0.008(7) 0.017(8)
C2S_2 0.077(5) 0.106(5) 0.074(5) 0.013(4) -0.004(4) 0.015(4)
C3S_2 0.078(4) 0.104(4) 0.066(4) 0.015(4) 0.002(4) 0.016(4)
C4S_2 0.080(4) 0.103(5) 0.068(4) 0.021(4) 0.011(4) 0.009(4)
C5S_2 0.074(8) 0.106(8) 0.062(8) 0.009(7) 0.001(7) 0.015(7)

loop_
_atom_type_symbol
_atom_type_description
_atom_type_scat_dispersion_real
_atom_type_scat_dispersion_imag
_atom_type_scat_source
C C 0.0181 0.0091 'International Tables Vol C Tables 4.2.6.8 and 6.1.1.4'
H H 0.0000 0.0000 'International Tables Vol C Tables 4.2.6.8 and 6.1.1.4'
B B 0.0090 0.0039 'International Tables Vol C Tables 4.2.6.8 and 6.1.1.4'
N N 0.0311 0.0180 'International Tables Vol C Tables 4.2.6.8 and 6.1.1.4'
P P 0.2955 0.4335 'International Tables Vol C Tables 4.2.6.8 and 6.1.1.4'
Sc Sc 0.3119 1.5331 'International Tables Vol C Tables 4.2.6.8 and 6.1.1.4'

loop_
_exptl_crystal_face_index_h
_exptl_crystal_face_index_k
_exptl_crystal_face_index_l
_exptl_crystal_face_perp_dist
-1.00 0.00 1.00 0.1870
1.00 0.00 -1.00 0.1990
1.00 0.00 0.00 0.2100
2.00 2.00 1.00 0.2000
0.00 0.00 1.00 0.0210
0.00 0.00 -1.00 0.0280
0.00 -1.00 0.00 0.0800
0.00 1.00 0.00 0.0890

loop_
_geom_angle_atom_site_label_1
_geom_angle_atom_site_label_2
_geom_angle_atom_site_label_3
_geom_angle
_geom_angle_site_symmetry_1
_geom_angle_site_symmetry_3
_geom_angle_publ_flag
N1 Sc1 P1 95.81(4) . . ?
N1 Sc1 N3 82.24(5) . . ?
N1 Sc1 N7 154.38(5) . . ?
N3 Sc1 P1 101.27(4) . . ?
N5 Sc1 P1 177.06(4) . . ?
N5 Sc1 N1 84.99(5) . . ?
N5 Sc1 N3 81.63(5) . . ?
N5 Sc1 N7 117.14(5) . . ?
N6A Sc1 P1 93.6(4) . . ?
N6A Sc1 N1 98.9(3) . . ?
N6A Sc1 N3 164.9(4) . . ?
N6A Sc1 N5 83.5(4) . . ?
N6A Sc1 N7 96.5(4) . . ?
N6B Sc1 P1 91.3(5) . . ?
N6B Sc1 N1 93.4(4) . . ?
N6B Sc1 N3 167.1(5) . . ?
N6B Sc1 N5 85.9(5) . . ?
N6B Sc1 N7 100.5(4) . . ?
N7 Sc1 P1 62.78(4) . . ?
N7 Sc1 N3 88.16(5) . . ?
C26 P1 Sc1 74.69(5) . . ?
C26 P1 C31 103.02(7) . . ?
C31 P1 Sc1 140.56(6) . . ?
N2 N1 Sc1 119.71(9) . . ?
C1 N1 Sc1 133.49(12) . . ?
C1 N1 N2 106.48(13) . . ?
N1 N2 B1 122.60(12) . . ?
C3 N2 N1 108.60(13) . . ?
C3 N2 B1 128.74(14) . . ?
N4 N3 Sc1 120.51(9) . . ?
C4 N3 Sc1 131.75(11) . . ?
C4 N3 N4 106.45(13) . . ?
N3 N4 B1 119.93(12) . . ?
C6 N4 N3 108.68(13) . . ?
C6 N4 B1 130.12(14) . . ?
C18A N5 Sc1 112.2(3) . . ?
C18A N5 C14 120.1(4) . . ?
C18B N5 Sc1 102.8(10) . . ?
C14 N5 Sc1 124.93(10) . . ?
C14 N5 C18B 130.2(10) . . ?
C21A N6A Sc1 106.5(6) . . ?
C25A N6A Sc1 127.1(8) . . ?
C25A N6A C21A 119.9(8) . . ?
C16A C15A H15A 120.0 . . ?
C14 C15A H15A 120.0 . . ?
C14 C15A C16A 120.0(5) . . ?
C15A C16A H16A 120.2 . . ?
C17A C16A C15A 119.6(5) . . ?
C17A C16A H16A 120.2 . . ?
C16A C17A H17A 120.5 . . ?
C16A C17A C18A 119.0(5) . . ?
C18A C17A H17A 120.5 . . ?
N5 C18A C17A 120.1(4) . . ?
N5 C18A C19A 122.4(7) . . ?
C19A C18A C17A 117.4(6) . . ?
C18A C19A C20A 117.8(6) . . ?
C18A C19A C21A 124.7(8) . . ?
C21A C19A C20A 116.5(7) . . ?
C19A C20A H20A 109.5 . . ?
C19A C20A H20B 109.5 . . ?
C19A C20A H20C 109.5 . . ?
H20A C20A H20B 109.5 . . ?
H20A C20A H20C 109.5 . . ?
H20B C20A H20C 109.5 . . ?
N6A C21A C19A 122.1(8) . . ?
N6A C21A C22A 116.1(7) . . ?
C19A C21A C22A 121.8(7) . . ?
C21A C22A H22A 119.3 . . ?
C23A C22A C21A 121.4(5) . . ?
C23A C22A H22A 119.3 . . ?
C22A C23A H23A 119.4 . . ?
C22A C23A C24A 121.2(6) . . ?
C24A C23A H23A 119.4 . . ?
C23A C24A H24A 122.0 . . ?
C25A C24A C23A 116.0(6) . . ?
C25A C24A H24A 122.0 . . ?
N6A C25A C24A 124.4(6) . . ?
N6A C25A H25A 117.8 . . ?
C24A C25A H25A 117.8 . . ?
C21B N6B Sc1 105.6(6) . . ?
C25B N6B Sc1 127.6(8) . . ?
C25B N6B C21B 119.8(8) . . ?
C16B C15B H15B 121.1 . . ?
C16B C15B C14 118(2) . . ?
C14 C15B H15B 121.1 . . ?
C15B C16B H16B 118.2 . . ?
C17B C16B C15B 124(2) . . ?
C17B C16B H16B 118.2 . . ?
C16B C17B H17B 117.6 . . ?
C16B C17B C18B 125(2) . . ?
C18B C17B H17B 117.6 . . ?
C17B C18B N5 110.7(16) . . ?
C19B C18B N5 126.9(19) . . ?
C19B C18B C17B 122.3(19) . . ?
C18B C19B C20B 114.6(12) . . ?
C18B C19B C21B 125.9(13) . . ?
C21B C19B C20B 117.8(7) . . ?
C19B C20B H20D 109.5 . . ?
C19B C20B H20E 109.5 . . ?
C19B C20B H20F 109.5 . . ?
H20D C20B H20E 109.5 . . ?
H20D C20B H20F 109.5 . . ?
H20E C20B H20F 109.5 . . ?
N6B C21B C19B 120.1(9) . . ?
N6B C21B C22B 117.9(7) . . ?
C19B C21B C22B 121.9(8) . . ?
C21B C22B H22B 120.5 . . ?
C23B C22B C21B 119.0(6) . . ?
C23B C22B H22B 120.5 . . ?
C22B C23B H23B 119.0 . . ?
C22B C23B C24B 122.0(6) . . ?
C24B C23B H23B 119.0 . . ?
C23B C24B H24B 121.5 . . ?
C25B C24B C23B 117.1(6) . . ?
C25B C24B H24B 121.5 . . ?
N6B C25B C24B 123.4(7) . . ?
N6B C25B H25B 118.3 . . ?
C24B C25B H25B 118.3 . . ?
C26 N7 Sc1 103.29(9) . . ?
C30 N7 Sc1 131.37(10) . . ?
C30 N7 C26 119.60(13) . . ?
N1 C1 H1 124.3 . . ?
N1 C1 C2 111.34(16) . . ?
C2 C1 H1 124.3 . . ?
C1 C2 H2 127.9 . . ?
C1 C2 C3 104.24(15) . . ?
C3 C2 H2 127.9 . . ?
N2 C3 C2 109.33(15) . . ?
N2 C3 H3 125.3 . . ?
C2 C3 H3 125.3 . . ?
N3 C4 H4 124.7 . . ?
N3 C4 C5 110.69(15) . . ?
C5 C4 H4 124.7 . . ?
C4 C5 H5 127.7 . . ?
C6 C5 C4 104.64(15) . . ?
C6 C5 H5 127.7 . . ?
N4 C6 C5 109.51(15) . . ?
N4 C6 H6 125.2 . . ?
C5 C6 H6 125.2 . . ?
C8 C7 B1 121.50(15) . . ?
C12 C7 C8 115.17(15) . . ?
C12 C7 B1 122.76(14) . . ?
C7 C8 H8 118.8 . . ?
C9 C8 C7 122.41(17) . . ?
C9 C8 H8 118.8 . . ?
C8 C9 H9 119.4 . . ?
C8 C9 C10 121.27(17) . . ?
C10 C9 H9 119.4 . . ?
C9 C10 C13 121.56(19) . . ?
C11 C10 C9 117.20(17) . . ?
C11 C10 C13 121.23(19) . . ?
C10 C11 H11 119.3 . . ?
C10 C11 C12 121.41(17) . . ?
C12 C11 H11 119.3 . . ?
C7 C12 H12 118.8 . . ?
C11 C12 C7 122.46(16) . . ?
C11 C12 H12 118.8 . . ?
C10 C13 H13A 109.5 . . ?
C10 C13 H13B 109.5 . . ?
C10 C13 H13C 109.5 . . ?
H13A C13 H13B 109.5 . . ?
H13A C13 H13C 109.5 . . ?
H13B C13 H13C 109.5 . . ?
H13D C13 H13E 109.5 . . ?
H13D C13 H13F 109.5 . . ?
H13E C13 H13F 109.5 . . ?
N5 C14 C15B 112.4(9) . . ?
N5 C14 B1 116.61(13) . . ?
C15A C14 N5 121.0(4) . . ?
C15A C14 B1 121.3(4) . . ?
C15B C14 B1 130.4(10) . . ?
N7 C26 P1 111.48(11) . . ?
N7 C26 C27 119.17(14) . . ?
C27 C26 P1 129.35(12) . . ?
C26 C27 H27 120.2 . . ?
C28 C27 C26 119.65(15) . . ?
C28 C27 H27 120.2 . . ?
C27 C28 H28 119.8 . . ?
C27 C28 C29 120.35(16) . . ?
C29 C28 H28 119.8 . . ?
C28 C29 H29 121.0 . . ?
C30 C29 C28 117.98(15) . . ?
C30 C29 H29 121.0 . . ?
N7 C30 C29 123.06(15) . . ?
N7 C30 H30 118.5 . . ?
C29 C30 H30 118.5 . . ?
C32 C31 P1 117.92(12) . . ?
C36 C31 P1 122.29(12) . . ?
C36 C31 C32 119.70(14) . . ?
C31 C32 C38 122.28(14) . . ?
C33 C32 C31 118.85(16) . . ?
C33 C32 C38 118.84(16) . . ?
C32 C33 H33 119.3 . . ?
C34 C33 C32 121.43(17) . . ?
C34 C33 H33 119.3 . . ?
C33 C34 H34 120.1 . . ?
C33 C34 C35 119.78(16) . . ?
C35 C34 H34 120.1 . . ?
C34 C35 H35 119.4 . . ?
C34 C35 C36 121.30(17) . . ?
C36 C35 H35 119.4 . . ?
C31 C36 C41 122.64(14) . . ?
C35 C36 C31 118.92(16) . . ?
C35 C36 C41 118.44(16) . . ?
H37A C37A H37B 109.5 . . ?
H37A C37A H37C 109.5 . . ?
H37B C37A H37C 109.5 . . ?
C38 C37A H37A 109.5 . . ?
C38 C37A H37B 109.5 . . ?
C38 C37A H37C 109.5 . . ?
C32 C38 H38 107.4 . . ?
C32 C38 H38A 105.9 . . ?
C32 C38 C39A 113.34(16) . . ?
C32 C38 C37B 109.7(10) . . ?
C37A C38 C32 109.80(15) . . ?
C37A C38 H38 107.4 . . ?
C37A C38 C39A 111.22(19) . . ?
C39A C38 H38 107.4 . . ?
C39B C38 C32 116.0(12) . . ?
C39B C38 H38A 105.9 . . ?
C39B C38 C37B 112.6(16) . . ?
C37B C38 H38A 105.9 . . ?
C38 C39A H39A 109.5 . . ?
C38 C39A H39B 109.5 . . ?
C38 C39A H39C 109.5 . . ?
H39A C39A H39B 109.5 . . ?
H39A C39A H39C 109.5 . . ?
H39B C39A H39C 109.5 . . ?
H40A C40 H40B 109.5 . . ?
H40A C40 H40C 109.5 . . ?
H40B C40 H40C 109.5 . . ?
C41 C40 H40A 109.5 . . ?
C41 C40 H40B 109.5 . . ?
C41 C40 H40C 109.5 . . ?
C36 C41 H41 107.3 . . ?
C36 C41 C42 110.98(17) . . ?
C40 C41 C36 112.53(16) . . ?
C40 C41 H41 107.3 . . ?
C40 C41 C42 111.15(18) . . ?
C42 C41 H41 107.3 . . ?
C41 C42 H42A 109.5 . . ?
C41 C42 H42B 109.5 . . ?
C41 C42 H42C 109.5 . . ?
H42A C42 H42B 109.5 . . ?
H42A C42 H42C 109.5 . . ?
H42B C42 H42C 109.5 . . ?
N2 B1 N4 107.78(12) . . ?
N2 B1 C7 105.77(13) . . ?
N2 B1 C14 111.39(13) . . ?
N4 B1 C7 110.92(13) . . ?
N4 B1 C14 102.53(12) . . ?
C7 B1 C14 118.14(13) . . ?
C38 C39B H39D 109.5 . . ?
C38 C39B H39E 109.5 . . ?
C38 C39B H39F 109.5 . . ?
H39D C39B H39E 109.5 . . ?
H39D C39B H39F 109.5 . . ?
H39E C39B H39F 109.5 . . ?
C38 C37B H37D 109.5 . . ?
C38 C37B H37E 109.5 . . ?
C38 C37B H37F 109.5 . . ?
H37D C37B H37E 109.5 . . ?
H37D C37B H37F 109.5 . . ?
H37E C37B H37F 109.5 . . ?
H1SA_1 C1S_1 H1SB_1 109.5 . . ?
H1SA_1 C1S_1 H1SC_1 109.5 . . ?
H1SB_1 C1S_1 H1SC_1 109.5 . . ?
C2S_1 C1S_1 H1SA_1 109.5 . . ?
C2S_1 C1S_1 H1SB_1 109.5 . . ?
C2S_1 C1S_1 H1SC_1 109.5 . . ?
C1S_1 C2S_1 H2SA_1 109.2 . . ?
C1S_1 C2S_1 H2SB_1 109.2 . . ?
C1S_1 C2S_1 C3S_1 112.1(4) . . ?
H2SA_1 C2S_1 H2SB_1 107.9 . . ?
C3S_1 C2S_1 H2SA_1 109.2 . . ?
C3S_1 C2S_1 H2SB_1 109.2 . . ?
C2S_1 C3S_1 H3SA_1 108.7 . . ?
C2S_1 C3S_1 H3SB_1 108.7 . . ?
H3SA_1 C3S_1 H3SB_1 107.6 . . ?
C4S_1 C3S_1 C2S_1 114.4(4) . . ?
C4S_1 C3S_1 H3SA_1 108.7 . . ?
C4S_1 C3S_1 H3SB_1 108.7 . . ?
C3S_1 C4S_1 H4SA_1 108.9 . . ?
C3S_1 C4S_1 H4SB_1 108.9 . . ?
C3S_1 C4S_1 C5S_1 113.2(4) . . ?
H4SA_1 C4S_1 H4SB_1 107.7 . . ?
C5S_1 C4S_1 H4SA_1 108.9 . . ?
C5S_1 C4S_1 H4SB_1 108.9 . . ?
C4S_1 C5S_1 H5SA_1 109.5 . . ?
C4S_1 C5S_1 H5SB_1 109.5 . . ?
C4S_1 C5S_1 H5SC_1 109.5 . . ?
H5SA_1 C5S_1 H5SB_1 109.5 . . ?
H5SA_1 C5S_1 H5SC_1 109.5 . . ?
H5SB_1 C5S_1 H5SC_1 109.5 . . ?
H1SA_2 C1S_2 H1SB_2 109.5 . . ?
H1SA_2 C1S_2 H1SC_2 109.5 . . ?
H1SB_2 C1S_2 H1SC_2 109.5 . . ?
C2S_2 C1S_2 H1SA_2 109.5 . . ?
C2S_2 C1S_2 H1SB_2 109.5 . . ?
C2S_2 C1S_2 H1SC_2 109.5 . . ?
C1S_2 C2S_2 H2SA_2 107.3 . . ?
C1S_2 C2S_2 H2SB_2 107.3 . . ?
H2SA_2 C2S_2 H2SB_2 106.9 . . ?
C3S_2 C2S_2 C1S_2 120.3(15) . . ?
C3S_2 C2S_2 H2SA_2 107.3 . . ?
C3S_2 C2S_2 H2SB_2 107.3 . . ?
C2S_2 C3S_2 H3SA_2 106.9 . . ?
C2S_2 C3S_2 H3SB_2 106.9 . . ?
C2S_2 C3S_2 C4S_2 121.7(15) . . ?
H3SA_2 C3S_2 H3SB_2 106.7 . . ?
C4S_2 C3S_2 H3SA_2 106.9 . . ?
C4S_2 C3S_2 H3SB_2 106.9 . . ?
C3S_2 C4S_2 H4SA_2 107.1 . . ?
C3S_2 C4S_2 H4SB_2 107.1 . . ?
C3S_2 C4S_2 C5S_2 120.8(17) . . ?
H4SA_2 C4S_2 H4SB_2 106.8 . . ?
C5S_2 C4S_2 H4SA_2 107.1 . . ?
C5S_2 C4S_2 H4SB_2 107.1 . . ?
C4S_2 C5S_2 H5SA_2 109.5 . . ?
C4S_2 C5S_2 H5SB_2 109.5 . . ?
C4S_2 C5S_2 H5SC_2 109.5 . . ?
H5SA_2 C5S_2 H5SB_2 109.5 . . ?
H5SA_2 C5S_2 H5SC_2 109.5 . . ?
H5SB_2 C5S_2 H5SC_2 109.5 . . ?

loop_
_geom_bond_atom_site_label_1
_geom_bond_atom_site_label_2
_geom_bond_distance
_geom_bond_site_symmetry_2
_geom_bond_publ_flag
Sc1 P1 2.7531(6) . ?
Sc1 N1 2.2066(14) . ?
Sc1 N3 2.2627(14) . ?
Sc1 N5 2.1561(14) . ?
Sc1 N6A 2.147(8) . ?
Sc1 N6B 2.137(9) . ?
Sc1 N7 2.2101(13) . ?
P1 C26 1.7885(15) . ?
P1 C31 1.8523(15) . ?
N1 N2 1.3655(18) . ?
N1 C1 1.337(2) . ?
N2 C3 1.348(2) . ?
N2 B1 1.581(2) . ?
N3 N4 1.3706(18) . ?
N3 C4 1.341(2) . ?
N4 C6 1.344(2) . ?
N4 B1 1.595(2) . ?
N5 C18A 1.357(7) . ?
N5 C18B 1.44(3) . ?
N5 C14 1.371(2) . ?
N6A C21A 1.389(10) . ?
N6A C25A 1.363(11) . ?
C15A H15A 0.9500 . ?
C15A C16A 1.399(6) . ?
C15A C14 1.367(8) . ?
C16A H16A 0.9500 . ?
C16A C17A 1.371(5) . ?
C17A H17A 0.9500 . ?
C17A C18A 1.428(6) . ?
C18A C19A 1.396(12) . ?
C19A C20A 1.523(12) . ?
C19A C21A 1.414(8) . ?
C20A H20A 0.9800 . ?
C20A H20B 0.9800 . ?
C20A H20C 0.9800 . ?
C21A C22A 1.431(10) . ?
C22A H22A 0.9500 . ?
C22A C23A 1.364(7) . ?
C23A H23A 0.9500 . ?
C23A C24A 1.397(7) . ?
C24A H24A 0.9500 . ?
C24A C25A 1.373(9) . ?
C25A H25A 0.9500 . ?
N6B C21B 1.368(11) . ?
N6B C25B 1.359(11) . ?
C15B H15B 0.9500 . ?
C15B C16B 1.39(2) . ?
C15B C14 1.47(3) . ?
C16B H16B 0.9500 . ?
C16B C17B 1.33(2) . ?
C17B H17B 0.9500 . ?
C17B C18B 1.37(2) . ?
C18B C19B 1.35(2) . ?
C19B C20B 1.529(13) . ?
C19B C21B 1.411(9) . ?
C20B H20D 0.9800 . ?
C20B H20E 0.9800 . ?
C20B H20F 0.9800 . ?
C21B C22B 1.452(11) . ?
C22B H22B 0.9500 . ?
C22B C23B 1.345(8) . ?
C23B H23B 0.9500 . ?
C23B C24B 1.399(7) . ?
C24B H24B 0.9500 . ?
C24B C25B 1.364(10) . ?
C25B H25B 0.9500 . ?
N7 C26 1.3766(19) . ?
N7 C30 1.348(2) . ?
C1 H1 0.9500 . ?
C1 C2 1.376(3) . ?
C2 H2 0.9500 . ?
C2 C3 1.379(3) . ?
C3 H3 0.9500 . ?
C4 H4 0.9500 . ?
C4 C5 1.384(3) . ?
C5 H5 0.9500 . ?
C5 C6 1.373(3) . ?
C6 H6 0.9500 . ?
C7 C8 1.402(2) . ?
C7 C12 1.399(2) . ?
C7 B1 1.616(2) . ?
C8 H8 0.9500 . ?
C8 C9 1.389(3) . ?
C9 H9 0.9500 . ?
C9 C10 1.390(3) . ?
C10 C11 1.383(3) . ?
C10 C13 1.510(3) . ?
C11 H11 0.9500 . ?
C11 C12 1.390(3) . ?
C12 H12 0.9500 . ?
C13 H13A 0.9800 . ?
C13 H13B 0.9800 . ?
C13 H13C 0.9800 . ?
C13 H13D 0.9800 . ?
C13 H13E 0.9800 . ?
C13 H13F 0.9800 . ?
C14 B1 1.638(2) . ?
C26 C27 1.414(2) . ?
C27 H27 0.9500 . ?
C27 C28 1.371(2) . ?
C28 H28 0.9500 . ?
C28 C29 1.398(3) . ?
C29 H29 0.9500 . ?
C29 C30 1.372(2) . ?
C30 H30 0.9500 . ?
C31 C32 1.418(2) . ?
C31 C36 1.412(2) . ?
C32 C33 1.394(2) . ?
C32 C38 1.522(2) . ?
C33 H33 0.9500 . ?
C33 C34 1.375(3) . ?
C34 H34 0.9500 . ?
C34 C35 1.382(3) . ?
C35 H35 0.9500 . ?
C35 C36 1.395(2) . ?
C36 C41 1.521(2) . ?
C37A H37A 0.9800 . ?
C37A H37B 0.9800 . ?
C37A H37C 0.9800 . ?
C37A C38 1.515(3) . ?
C38 H38 1.0000 . ?
C38 H38A 1.0000 . ?
C38 C39A 1.533(3) . ?
C38 C39B 1.490(14) . ?
C38 C37B 1.541(15) . ?
C39A H39A 0.9800 . ?
C39A H39B 0.9800 . ?
C39A H39C 0.9800 . ?
C40 H40A 0.9800 . ?
C40 H40B 0.9800 . ?
C40 H40C 0.9800 . ?
C40 C41 1.518(3) . ?
C41 H41 1.0000 . ?
C41 C42 1.528(3) . ?
C42 H42A 0.9800 . ?
C42 H42B 0.9800 . ?
C42 H42C 0.9800 . ?
C39B H39D 0.9800 . ?
C39B H39E 0.9800 . ?
C39B H39F 0.9800 . ?
C37B H37D 0.9800 . ?
C37B H37E 0.9800 . ?
C37B H37F 0.9800 . ?
C1S_1 H1SA_1 0.9800 . ?
C1S_1 H1SB_1 0.9800 . ?
C1S_1 H1SC_1 0.9800 . ?
C1S_1 C2S_1 1.471(6) . ?
C2S_1 H2SA_1 0.9900 . ?
C2S_1 H2SB_1 0.9900 . ?
C2S_1 C3S_1 1.506(6) . ?
C3S_1 H3SA_1 0.9900 . ?
C3S_1 H3SB_1 0.9900 . ?
C3S_1 C4S_1 1.496(5) . ?
C4S_1 H4SA_1 0.9900 . ?
C4S_1 H4SB_1 0.9900 . ?
C4S_1 C5S_1 1.509(7) . ?
C5S_1 H5SA_1 0.9800 . ?
C5S_1 H5SB_1 0.9800 . ?
C5S_1 H5SC_1 0.9800 . ?
C1S_2 H1SA_2 0.9800 . ?
C1S_2 H1SB_2 0.9800 . ?
C1S_2 H1SC_2 0.9800 . ?
C1S_2 C2S_2 1.470(13) . ?
C2S_2 H2SA_2 0.9900 . ?
C2S_2 H2SB_2 0.9900 . ?
C2S_2 C3S_2 1.458(13) . ?
C3S_2 H3SA_2 0.9900 . ?
C3S_2 H3SB_2 0.9900 . ?
C3S_2 C4S_2 1.475(13) . ?
C4S_2 H4SA_2 0.9900 . ?
C4S_2 H4SB_2 0.9900 . ?
C4S_2 C5S_2 1.482(14) . ?
C5S_2 H5SA_2 0.9800 . ?
C5S_2 H5SB_2 0.9800 . ?
C5S_2 H5SC_2 0.9800 . ?

loop_
_geom_torsion_atom_site_label_1
_geom_torsion_atom_site_label_2
_geom_torsion_atom_site_label_3
_geom_torsion_atom_site_label_4
_geom_torsion
_geom_torsion_site_symmetry_1
_geom_torsion_site_symmetry_2
_geom_torsion_site_symmetry_3
_geom_torsion_site_symmetry_4
_geom_torsion_publ_flag
Sc1 P1 C26 N7 23.07(9) . . . . ?
Sc1 P1 C26 C27 -157.07(16) . . . . ?
Sc1 P1 C31 C32 169.67(9) . . . . ?
Sc1 P1 C31 C36 -13.69(17) . . . . ?
Sc1 N1 N2 C3 -173.93(10) . . . . ?
Sc1 N1 N2 B1 3.63(17) . . . . ?
Sc1 N1 C1 C2 172.53(12) . . . . ?
Sc1 N3 N4 C6 166.85(11) . . . . ?
Sc1 N3 N4 B1 -1.51(17) . . . . ?
Sc1 N3 C4 C5 -165.81(12) . . . . ?
Sc1 N5 C18A C17A 161.0(5) . . . . ?
Sc1 N5 C18A C19A -15.4(8) . . . . ?
Sc1 N5 C18B C17B 162.9(18) . . . . ?
Sc1 N5 C18B C19B -19(3) . . . . ?
Sc1 N5 C14 C15A -158.6(3) . . . . ?
Sc1 N5 C14 C15B -162.8(11) . . . . ?
Sc1 N5 C14 B1 9.36(18) . . . . ?
Sc1 N6A C21A C19A 38.2(13) . . . . ?
Sc1 N6A C21A C22A -142.8(7) . . . . ?
Sc1 N6A C25A C24A 142.9(9) . . . . ?
Sc1 N6B C21B C19B 37.4(14) . . . . ?
Sc1 N6B C21B C22B -143.1(8) . . . . ?
Sc1 N6B C25B C24B 142.7(10) . . . . ?
Sc1 N7 C26 P1 -28.94(11) . . . . ?
Sc1 N7 C26 C27 151.19(12) . . . . ?
Sc1 N7 C30 C29 -145.72(14) . . . . ?
P1 C26 C27 C28 -176.34(14) . . . . ?
P1 C31 C32 C33 178.36(13) . . . . ?
P1 C31 C32 C38 0.6(2) . . . . ?
P1 C31 C36 C35 -177.10(12) . . . . ?
P1 C31 C36 C41 2.0(2) . . . . ?
N1 N2 C3 C2 0.04(18) . . . . ?
N1 N2 B1 N4 55.95(17) . . . . ?
N1 N2 B1 C7 174.65(12) . . . . ?
N1 N2 B1 C14 -55.78(18) . . . . ?
N1 C1 C2 C3 0.6(2) . . . . ?
N2 N1 C1 C2 -0.63(19) . . . . ?
N3 N4 C6 C5 1.80(19) . . . . ?
N3 N4 B1 N2 -55.78(17) . . . . ?
N3 N4 B1 C7 -171.13(13) . . . . ?
N3 N4 B1 C14 61.84(16) . . . . ?
N3 C4 C5 C6 0.2(2) . . . . ?
N4 N3 C4 C5 0.83(19) . . . . ?
N5 C18A C19A C20A 156.1(8) . . . . ?
N5 C18A C19A C21A -36.4(13) . . . . ?
N5 C18B C19B C20B 161(2) . . . . ?
N5 C18B C19B C21B -34(3) . . . . ?
N5 C14 B1 N2 47.77(18) . . . . ?
N5 C14 B1 N4 -67.25(16) . . . . ?
N5 C14 B1 C7 170.49(13) . . . . ?
N6A C21A C22A C23A -9.8(12) . . . . ?
C15A C16A C17A C18A -3.5(10) . . . . ?
C15A C14 B1 N2 -144.3(3) . . . . ?
C15A C14 B1 N4 100.7(3) . . . . ?
C15A C14 B1 C7 -21.6(4) . . . . ?
C16A C15A C14 N5 -2.3(7) . . . . ?
C16A C15A C14 B1 -169.8(5) . . . . ?
C16A C17A C18A N5 2.4(9) . . . . ?
C16A C17A C18A C19A 178.9(7) . . . . ?
C17A C18A C19A C20A -20.3(12) . . . . ?
C17A C18A C19A C21A 147.1(9) . . . . ?
C18A N5 C14 C15A 1.2(5) . . . . ?
C18A N5 C14 B1 169.2(4) . . . . ?
C18A C19A C21A N6A 21.7(16) . . . . ?
C18A C19A C21A C22A -157.2(9) . . . . ?
C19A C21A C22A C23A 169.1(8) . . . . ?
C20A C19A C21A N6A -170.7(10) . . . . ?
C20A C19A C21A C22A 10.4(14) . . . . ?
C21A N6A C25A C24A -5.0(18) . . . . ?
C21A C22A C23A C24A 2.4(11) . . . . ?
C22A C23A C24A C25A 3.9(10) . . . . ?
C23A C24A C25A N6A -2.7(14) . . . . ?
C25A N6A C21A C19A -168.0(11) . . . . ?
C25A N6A C21A C22A 10.9(16) . . . . ?
N6B C21B C22B C23B -8.9(14) . . . . ?
C15B C16B C17B C18B 7(4) . . . . ?
C15B C14 B1 N2 -141.7(13) . . . . ?
C15B C14 B1 N4 103.2(13) . . . . ?
C15B C14 B1 C7 -19.0(13) . . . . ?
C16B C15B C14 N5 7(2) . . . . ?
C16B C15B C14 B1 -163.7(15) . . . . ?
C16B C17B C18B N5 -1(4) . . . . ?
C16B C17B C18B C19B -179(2) . . . . ?
C17B C18B C19B C20B -21(3) . . . . ?
C17B C18B C19B C21B 144(2) . . . . ?
C18B N5 C14 C15B -2.2(19) . . . . ?
C18B N5 C14 B1 170.0(16) . . . . ?
C18B C19B C21B N6B 22(2) . . . . ?
C18B C19B C21B C22B -157.1(16) . . . . ?
C19B C21B C22B C23B 170.5(9) . . . . ?
C20B C19B C21B N6B -173.1(11) . . . . ?
C20B C19B C21B C22B 7.5(15) . . . . ?
C21B N6B C25B C24B -3.7(19) . . . . ?
C21B C22B C23B C24B 1.7(11) . . . . ?
C22B C23B C24B C25B 4.5(11) . . . . ?
C23B C24B C25B N6B -3.6(15) . . . . ?
C25B N6B C21B C19B -169.6(11) . . . . ?
C25B N6B C21B C22B 9.8(18) . . . . ?
N7 C26 C27 C28 3.5(2) . . . . ?
C1 N1 N2 C3 0.36(17) . . . . ?
C1 N1 N2 B1 177.92(14) . . . . ?
C1 C2 C3 N2 -0.40(19) . . . . ?
C3 N2 B1 N4 -127.01(15) . . . . ?
C3 N2 B1 C7 -8.3(2) . . . . ?
C3 N2 B1 C14 121.26(16) . . . . ?
C4 N3 N4 C6 -1.61(17) . . . . ?
C4 N3 N4 B1 -169.97(14) . . . . ?
C4 C5 C6 N4 -1.2(2) . . . . ?
C6 N4 B1 N2 138.69(16) . . . . ?
C6 N4 B1 C7 23.3(2) . . . . ?
C6 N4 B1 C14 -103.68(18) . . . . ?
C7 C8 C9 C10 -0.8(3) . . . . ?
C8 C7 C12 C11 -2.8(3) . . . . ?
C8 C7 B1 N2 -77.14(19) . . . . ?
C8 C7 B1 N4 39.5(2) . . . . ?
C8 C7 B1 C14 157.35(16) . . . . ?
C8 C9 C10 C11 -1.5(3) . . . . ?
C8 C9 C10 C13 179.8(2) . . . . ?
C9 C10 C11 C12 1.5(3) . . . . ?
C10 C11 C12 C7 0.6(3) . . . . ?
C12 C7 C8 C9 2.8(3) . . . . ?
C12 C7 B1 N2 93.75(18) . . . . ?
C12 C7 B1 N4 -149.66(16) . . . . ?
C12 C7 B1 C14 -31.8(2) . . . . ?
C13 C10 C11 C12 -179.77(19) . . . . ?
C14 N5 C18A C17A -1.2(7) . . . . ?
C14 N5 C18A C19A -177.6(6) . . . . ?
C14 N5 C18B C17B -1(3) . . . . ?
C14 N5 C18B C19B 177.2(15) . . . . ?
C14 C15A C16A C17A 3.5(10) . . . . ?
C14 C15B C16B C17B -10(4) . . . . ?
C26 P1 C31 C32 88.03(13) . . . . ?
C26 P1 C31 C36 -95.32(13) . . . . ?
C26 N7 C30 C29 2.8(2) . . . . ?
C26 C27 C28 C29 0.4(3) . . . . ?
C27 C28 C29 C30 -2.7(3) . . . . ?
C28 C29 C30 N7 1.1(3) . . . . ?
C30 N7 C26 P1 174.84(11) . . . . ?
C30 N7 C26 C27 -5.0(2) . . . . ?
C31 P1 C26 N7 162.41(11) . . . . ?
C31 P1 C26 C27 -17.73(17) . . . . ?
C31 C32 C33 C34 -1.3(3) . . . . ?
C31 C32 C38 C37A 91.5(2) . . . . ?
C31 C32 C38 C39A -143.48(18) . . . . ?
C31 C32 C38 C39B -104.4(16) . . . . ?
C31 C32 C38 C37B 126.6(16) . . . . ?
C31 C36 C41 C40 123.78(19) . . . . ?
C31 C36 C41 C42 -110.94(19) . . . . ?
C32 C31 C36 C35 -0.5(2) . . . . ?
C32 C31 C36 C41 178.58(15) . . . . ?
C32 C33 C34 C35 -0.1(3) . . . . ?
C33 C32 C38 C37A -86.3(2) . . . . ?
C33 C32 C38 C39A 38.7(2) . . . . ?
C33 C32 C38 C39B 77.8(16) . . . . ?
C33 C32 C38 C37B -51.2(16) . . . . ?
C33 C34 C35 C36 1.3(3) . . . . ?
C34 C35 C36 C31 -1.0(3) . . . . ?
C34 C35 C36 C41 179.91(16) . . . . ?
C35 C36 C41 C40 -57.1(2) . . . . ?
C35 C36 C41 C42 68.2(2) . . . . ?
C36 C31 C32 C33 1.6(2) . . . . ?
C36 C31 C32 C38 -176.16(15) . . . . ?
C38 C32 C33 C34 176.53(17) . . . . ?
B1 N2 C3 C2 -177.33(14) . . . . ?
B1 N4 C6 C5 168.59(15) . . . . ?
B1 C7 C8 C9 174.38(17) . . . . ?
B1 C7 C12 C11 -174.19(16) . . . . ?
C1S_1 C2S_1 C3S_1 C4S_1 -179.7(4) . . . . ?
C2S_1 C3S_1 C4S_1 C5S_1 175.7(4) . . . . ?
C1S_2 C2S_2 C3S_2 C4S_2 66(3) . . . . ?
C2S_2 C3S_2 C4S_2 C5S_2 178.3(19) . . . . ?
